data_8106080
loop_
_publ_author_name
'Wang, Hui'
'Xiao, Zi-Jing'

_publ_section_title
;
 The crystal structure of bis(2-benzoyl-5-hydroxylphenolato-\k2
 O,O&#x2032;)copper(II), C26H18CuO6
;
_journal_issue 1
_journal_name_full 'Zeitschrift f\"ur Kristallographie - New Crystal Structures'
_journal_page_first 149
_journal_page_last 150
_journal_paper_doi 10.1515/ncrs-2017-0239
_journal_volume 233
_journal_year 2018
_chemical_formula_moiety 'C26 H18 Cu O6'
_chemical_formula_sum 'C26 H18 Cu O6'
_chemical_formula_weight 489.94
_chemical_name_systematic
;
 bis(2-benzoyl-5-hydroxylphenolato)copper
;
_space_group_crystal_system tetragonal
_space_group_IT_number 88
_space_group_name_Hall '-I 4ad'
_space_group_name_H-M_alt 'I 41/a :2'
_atom_sites_solution_hydrogens mixed
_atom_sites_solution_primary direct
_atom_sites_solution_secondary difmap
_audit_creation_method SHELXL-2014
_cell_angle_alpha 90
_cell_angle_beta 90
_cell_angle_gamma 90
_cell_formula_units_Z 8
_cell_length_a 14.2364(4)
_cell_length_b 14.2364(4)
_cell_length_c 20.5410(7)
_cell_measurement_reflns_used 1754
_cell_measurement_temperature 293(2)
_cell_measurement_theta_max 27.5710
_cell_measurement_theta_min 3.3330
_cell_volume 4163.1(2)
_computing_cell_refinement 'CrysAlisPro 1.171.38.41 (Rigaku OD, 2015) [1]'
_computing_data_collection 'CrysAlisPro 1.171.38.41 (Rigaku OD, 2015) [1]'
_computing_data_reduction 'CrysAlisPro 1.171.38.41 (Rigaku OD, 2015) [1]'
_computing_molecular_graphics 'Diamond 3.2 [3]'
_computing_publication_material 'publCIF (Webtrip, 2010)'
_computing_structure_refinement 'SHELXL-2014 (Sheldrick, 2014/3) [2]'
_computing_structure_solution 'SHELXL-2014 (Sheldrick, 2014/3) [2]'
_diffrn_ambient_temperature 293(2)
_diffrn_detector_area_resol_mean 16.1213
_diffrn_measured_fraction_theta_full 0.998
_diffrn_measured_fraction_theta_max 0.999
_diffrn_measurement_device_type 'Enhance (Mo) X-ray Source'
_diffrn_measurement_method '\w scans'
_diffrn_radiation_type MoK\a
_diffrn_radiation_wavelength 0.71073
_diffrn_reflns_av_R_equivalents 0.0213
_diffrn_reflns_av_unetI/netI 0.0333
_diffrn_reflns_Laue_measured_fraction_full 0.998
_diffrn_reflns_Laue_measured_fraction_max 0.999
_diffrn_reflns_limit_h_max 17
_diffrn_reflns_limit_h_min -8
_diffrn_reflns_limit_k_max 17
_diffrn_reflns_limit_k_min -14
_diffrn_reflns_limit_l_max 16
_diffrn_reflns_limit_l_min -25
_diffrn_reflns_number 4426
_diffrn_reflns_point_group_measured_fraction_full 0.998
_diffrn_reflns_point_group_measured_fraction_max 0.999
_diffrn_reflns_theta_full 25.242
_diffrn_reflns_theta_max 25.988
_diffrn_reflns_theta_min 3.302
_diffrn_source 'fine-focus sealed X-ray tube'
_exptl_absorpt_coefficient_mu 1.092
_exptl_absorpt_correction_T_max 1.00000
_exptl_absorpt_correction_T_min 0.84753
_exptl_absorpt_correction_type multi-scan
_exptl_absorpt_process_details
;
CrysAlisPro 1.171.38.41 (Rigaku Oxford Diffraction, 2015)
Empirical absorption correction using spherical harmonics,
 implemented in SCALE3 ABSPACK scaling algorithm.
;
_exptl_crystal_colour 'dark green'
_exptl_crystal_density_diffrn 1.563
_exptl_crystal_description block
_exptl_crystal_F_000 2008
_exptl_crystal_size_max 0.250
_exptl_crystal_size_mid 0.200
_exptl_crystal_size_min 0.120
_refine_diff_density_max 0.335
_refine_diff_density_min -0.462
_refine_diff_density_rms 0.075
_refine_ls_extinction_coef n/a
_refine_ls_extinction_method none
_refine_ls_goodness_of_fit_ref 1.061
_refine_ls_hydrogen_treatment mixed
_refine_ls_matrix_type full
_refine_ls_number_parameters 152
_refine_ls_number_reflns 2054
_refine_ls_number_restraints 0
_refine_ls_restrained_S_all 1.061
_refine_ls_R_factor_all 0.0697
_refine_ls_R_factor_gt 0.0482
_refine_ls_shift/su_max 0.000
_refine_ls_shift/su_mean 0.000
_refine_ls_structure_factor_coef Fsqd
_refine_ls_weighting_details 'w=1/[\s^2^(Fo^2^)+(0.0752P)^2^+6.8937P] where P=(Fo^2^+2Fc^2^)/3'
_refine_ls_weighting_scheme calc
_refine_ls_wR_factor_gt 0.1306
_refine_ls_wR_factor_ref 0.1476
_reflns_Friedel_coverage 0.000
_reflns_Friedel_fraction_full .
_reflns_Friedel_fraction_max .
_reflns_number_gt 1548
_reflns_number_total 2054
_reflns_threshold_expression 'I > 2\s(I)'
_cod_data_source_file suppl_ncrs-2017-0239_suppl.cif
_cod_data_source_block 2
_cod_depositor_comments
;
The following automatic conversions were performed:

data item '_exptl_crystal_density_meas' value 'not measured' was
changed to '?' -- the value is perceived as not measured.

Automatic conversion script
Id: cif_fix_values 8738 2021-04-28 16:35:53Z antanas 
;
_cod_original_cell_volume 4163.1(3)
_cod_original_sg_symbol_H-M 'I 41/a'
_cod_database_code 8106080
_shelx_space_group_comment
;
The symmetry employed for this shelxl refinement is uniquely defined
by the following loop, which should always be used as a source of
symmetry information in preference to the above space-group names.
They are only intended as comments.
;
_shelx_estimated_absorpt_t_min 0.772
_shelx_estimated_absorpt_t_max 0.880
_shelxl_version_number 2014-3

loop_
_space_group_symop_operation_xyz
'x, y, z'
'-x+1/2, -y, z+1/2'
'-y+3/4, x+1/4, z+1/4'
'y+3/4, -x+3/4, z+3/4'
'x+1/2, y+1/2, z+1/2'
'-x+1, -y+1/2, z+1'
'-y+5/4, x+3/4, z+3/4'
'y+5/4, -x+5/4, z+5/4'
'-x, -y, -z'
'x-1/2, y, -z-1/2'
'y-3/4, -x-1/4, -z-1/4'
'-y-3/4, x-3/4, -z-3/4'
'-x+1/2, -y+1/2, -z+1/2'
'x, y+1/2, -z'
'y-1/4, -x+1/4, -z+1/4'
'-y-1/4, x-1/4, -z-1/4'

loop_
_atom_site_label
_atom_site_type_symbol
_atom_site_fract_x
_atom_site_fract_y
_atom_site_fract_z
_atom_site_U_iso_or_equiv
_atom_site_adp_type
_atom_site_occupancy
_atom_site_site_symmetry_order
_atom_site_calc_flag
_atom_site_refinement_flags_posn
_atom_site_refinement_flags_adp
_atom_site_refinement_flags_occupancy
_atom_site_disorder_assembly
_atom_site_disorder_group
Cu1 Cu 0.0000 0.5000 0.0000 0.0439(3) Uani 1 2 d S . P . .
O1 O 0.03142(19) 0.44901(18) -0.08451(11) 0.0473(6) Uani 1 1 d . . . . .
O2 O 0.07890(19) 0.41312(17) 0.04231(10) 0.0446(6) Uani 1 1 d . . . . .
O3 O 0.2021(2) 0.11152(18) 0.08325(12) 0.0519(7) Uani 1 1 d . . . . .
H03A H 0.1886 0.1308 0.1208 0.057(12) Uiso 1 1 d R . . . .
C1 C 0.1074(3) 0.3697(3) -0.16793(15) 0.0437(9) Uani 1 1 d . . . . .
C2 C 0.2011(4) 0.3657(4) -0.1858(2) 0.0786(15) Uani 1 1 d . . . . .
H2A H 0.2478 0.3622 -0.1541 0.094 Uiso 1 1 calc R U . . .
C3 C 0.2250(5) 0.3668(5) -0.2518(3) 0.098(2) Uani 1 1 d . . . . .
H3A H 0.2879 0.3686 -0.2641 0.117 Uiso 1 1 calc R U . . .
C4 C 0.1566(5) 0.3652(4) -0.2981(2) 0.0873(18) Uani 1 1 d . . . . .
H4A H 0.1728 0.3631 -0.3420 0.105 Uiso 1 1 calc R U . . .
C5 C 0.0655(5) 0.3667(4) -0.2805(2) 0.0869(18) Uani 1 1 d . . . . .
H5A H 0.0191 0.3650 -0.3123 0.104 Uiso 1 1 calc R U . . .
C6 C 0.0402(4) 0.3708(4) -0.21479(19) 0.0666(13) Uani 1 1 d . . . . .
H6A H -0.0229 0.3743 -0.2032 0.080 Uiso 1 1 calc R U . . .
C7 C 0.0813(3) 0.3796(3) -0.09734(16) 0.0396(8) Uani 1 1 d . . . . .
C8 C 0.1129(2) 0.3128(2) -0.05008(15) 0.0373(8) Uani 1 1 d . . . . .
C9 C 0.1077(2) 0.3316(2) 0.01821(15) 0.0367(8) Uani 1 1 d . . . . .
C10 C 0.1369(2) 0.2626(3) 0.06196(16) 0.0400(8) Uani 1 1 d . . . . .
H10A H 0.1333 0.2747 0.1064 0.048 Uiso 1 1 calc R U . . .
C11 C 0.1705(2) 0.1777(2) 0.04132(16) 0.0399(8) Uani 1 1 d . . . . .
C12 C 0.1743(3) 0.1564(3) -0.02592(17) 0.0456(9) Uani 1 1 d . . . . .
H12A H 0.1950 0.0979 -0.0402 0.055 Uiso 1 1 calc R U . . .
C13 C 0.1469(3) 0.2232(3) -0.06933(16) 0.0448(9) Uani 1 1 d . . . . .
H13A H 0.1505 0.2096 -0.1135 0.054 Uiso 1 1 calc R U . . .

loop_
_atom_site_aniso_label
_atom_site_aniso_U_11
_atom_site_aniso_U_22
_atom_site_aniso_U_33
_atom_site_aniso_U_23
_atom_site_aniso_U_13
_atom_site_aniso_U_12
Cu1 0.0571(4) 0.0514(4) 0.0231(3) -0.0005(3) 0.0038(3) 0.0066(3)
O1 0.0663(17) 0.0522(15) 0.0235(12) 0.0000(11) 0.0047(11) 0.0132(13)
O2 0.0633(16) 0.0490(14) 0.0214(11) -0.0040(10) 0.0010(11) 0.0098(12)
O3 0.0749(19) 0.0512(15) 0.0294(13) 0.0019(12) 0.0066(13) 0.0150(13)
C1 0.065(2) 0.045(2) 0.0209(16) 0.0003(15) 0.0051(16) 0.0021(17)
C2 0.074(3) 0.123(5) 0.038(2) -0.005(3) 0.011(2) -0.012(3)
C3 0.101(4) 0.139(6) 0.054(3) -0.003(3) 0.041(3) -0.015(4)
C4 0.142(5) 0.092(4) 0.028(2) 0.008(2) 0.025(3) 0.031(4)
C5 0.129(5) 0.103(4) 0.029(2) -0.002(2) -0.018(3) 0.030(4)
C6 0.079(3) 0.091(3) 0.031(2) -0.005(2) -0.005(2) 0.018(3)
C7 0.046(2) 0.049(2) 0.0238(16) -0.0036(15) 0.0014(14) -0.0047(16)
C8 0.0416(18) 0.050(2) 0.0205(15) -0.0009(14) 0.0019(14) 0.0000(15)
C9 0.0379(18) 0.050(2) 0.0221(15) -0.0021(15) 0.0022(14) -0.0032(15)
C10 0.048(2) 0.052(2) 0.0202(14) 0.0007(15) 0.0021(14) -0.0005(16)
C11 0.0440(19) 0.0443(19) 0.0315(17) 0.0001(15) 0.0023(15) -0.0025(15)
C12 0.057(2) 0.048(2) 0.0318(17) -0.0073(16) 0.0057(17) 0.0058(17)
C13 0.053(2) 0.060(2) 0.0223(16) -0.0079(16) 0.0023(15) -0.0013(18)

loop_
_atom_type_symbol
_atom_type_description
_atom_type_scat_dispersion_real
_atom_type_scat_dispersion_imag
_atom_type_scat_source
C C 0.0033 0.0016 'International Tables Vol C Tables 4.2.6.8 and 6.1.1.4'
H H 0.0000 0.0000 'International Tables Vol C Tables 4.2.6.8 and 6.1.1.4'
O O 0.0106 0.0060 'International Tables Vol C Tables 4.2.6.8 and 6.1.1.4'
Cu Cu 0.3201 1.2651 'International Tables Vol C Tables 4.2.6.8 and 6.1.1.4'

loop_
_geom_angle_atom_site_label_1
_geom_angle_atom_site_label_2
_geom_angle_atom_site_label_3
_geom_angle
_geom_angle_site_symmetry_1
_geom_angle_site_symmetry_3
O2 Cu1 O2 180.0 . 9_565
O2 Cu1 O1 88.29(10) . 9_565
O2 Cu1 O1 91.71(10) 9_565 9_565
O2 Cu1 O1 91.71(10) . .
O2 Cu1 O1 88.29(10) 9_565 .
O1 Cu1 O1 180.0 9_565 .
C7 O1 Cu1 128.3(2) . .
C9 O2 Cu1 125.9(2) . .
C11 O3 H03A 106.3 . .
C6 C1 C2 119.5(4) . .
C6 C1 C7 120.6(4) . .
C2 C1 C7 119.8(3) . .
C1 C2 C3 119.4(5) . .
C1 C2 H2A 120.3 . .
C3 C2 H2A 120.3 . .
C4 C3 C2 120.2(5) . .
C4 C3 H3A 119.9 . .
C2 C3 H3A 119.9 . .
C5 C4 C3 120.1(4) . .
C5 C4 H4A 120.0 . .
C3 C4 H4A 120.0 . .
C4 C5 C6 120.6(5) . .
C4 C5 H5A 119.7 . .
C6 C5 H5A 119.7 . .
C1 C6 C5 120.1(5) . .
C1 C6 H6A 119.9 . .
C5 C6 H6A 119.9 . .
O1 C7 C8 124.3(3) . .
O1 C7 C1 114.8(3) . .
C8 C7 C1 121.0(3) . .
C13 C8 C9 117.4(3) . .
C13 C8 C7 121.0(3) . .
C9 C8 C7 121.6(3) . .
O2 C9 C10 117.9(3) . .
O2 C9 C8 123.1(3) . .
C10 C9 C8 119.0(3) . .
C11 C10 C9 121.8(3) . .
C11 C10 H10A 119.1 . .
C9 C10 H10A 119.1 . .
O3 C11 C10 122.3(3) . .
O3 C11 C12 117.4(3) . .
C10 C11 C12 120.3(3) . .
C13 C12 C11 118.6(3) . .
C13 C12 H12A 120.7 . .
C11 C12 H12A 120.7 . .
C12 C13 C8 122.9(3) . .
C12 C13 H13A 118.6 . .
C8 C13 H13A 118.6 . .

loop_
_geom_bond_atom_site_label_1
_geom_bond_atom_site_label_2
_geom_bond_distance
_geom_bond_site_symmetry_2
Cu1 O2 1.883(2) .
Cu1 O2 1.883(2) 9_565
Cu1 O1 1.934(2) 9_565
Cu1 O1 1.934(2) .
O1 C7 1.246(4) .
O2 C9 1.327(4) .
O3 C11 1.353(4) .
O3 H03A 0.8401 .
C1 C6 1.357(6) .
C1 C2 1.385(6) .
C1 C7 1.503(4) .
C2 C3 1.399(6) .
C2 H2A 0.9300 .
C3 C4 1.361(8) .
C3 H3A 0.9300 .
C4 C5 1.347(8) .
C4 H4A 0.9300 .
C5 C6 1.399(6) .
C5 H5A 0.9300 .
C6 H6A 0.9300 .
C7 C8 1.431(5) .
C8 C13 1.420(5) .
C8 C9 1.430(4) .
C9 C10 1.395(5) .
C10 C11 1.368(5) .
C10 H10A 0.9300 .
C11 C12 1.415(5) .
C12 C13 1.361(5) .
C12 H12A 0.9300 .
C13 H13A 0.9300 .

loop_
_geom_torsion_atom_site_label_1
_geom_torsion_atom_site_label_2
_geom_torsion_atom_site_label_3
_geom_torsion_atom_site_label_4
_geom_torsion
_geom_torsion_site_symmetry_1
_geom_torsion_site_symmetry_2
_geom_torsion_site_symmetry_3
_geom_torsion_site_symmetry_4
O1 Cu1 O2 C9 158.3(3) 9_565 . . .
O1 Cu1 O2 C9 -21.7(3) . . . .
C6 C1 C2 C3 2.6(8) . . . .
C7 C1 C2 C3 -173.1(5) . . . .
C1 C2 C3 C4 -4.5(10) . . . .
C2 C3 C4 C5 2.9(10) . . . .
C3 C4 C5 C6 0.6(9) . . . .
C2 C1 C6 C5 0.8(7) . . . .
C7 C1 C6 C5 176.5(4) . . . .
C4 C5 C6 C1 -2.5(8) . . . .
Cu1 O1 C7 C8 11.5(5) . . . .
Cu1 O1 C7 C1 -168.5(2) . . . .
C6 C1 C7 O1 -52.6(5) . . . .
C2 C1 C7 O1 123.1(4) . . . .
C6 C1 C7 C8 127.4(4) . . . .
C2 C1 C7 C8 -56.9(6) . . . .
O1 C7 C8 C13 162.6(4) . . . .
C1 C7 C8 C13 -17.4(5) . . . .
O1 C7 C8 C9 -14.6(6) . . . .
C1 C7 C8 C9 165.4(3) . . . .
Cu1 O2 C9 C10 -157.9(3) . . . .
Cu1 O2 C9 C8 24.1(5) . . . .
C13 C8 C9 O2 178.7(3) . . . .
C7 C8 C9 O2 -4.0(5) . . . .
C13 C8 C9 C10 0.7(5) . . . .
C7 C8 C9 C10 178.0(3) . . . .
O2 C9 C10 C11 -177.9(3) . . . .
C8 C9 C10 C11 0.2(5) . . . .
C9 C10 C11 O3 177.6(3) . . . .
C9 C10 C11 C12 -1.8(5) . . . .
O3 C11 C12 C13 -177.1(3) . . . .
C10 C11 C12 C13 2.3(6) . . . .
C11 C12 C13 C8 -1.3(6) . . . .
C9 C8 C13 C12 -0.2(5) . . . .
C7 C8 C13 C12 -177.5(4) . . . .
